data_2005440
loop_
_publ_author_name
'Kumaran, D.'
'Eswaramoorthy, S.'
'Ponnuswamy, M. N.'
'Raju, K. S.'
'Nanjundan, S.'

_publ_section_title
;
 3-(2-Chlorophenyl)-1-(2-naphthyl)-2-propen-1-one
;
_journal_issue 10
_journal_name_full 'Acta Crystallographica Section C'
_journal_page_first 2543
_journal_page_last 2545
_journal_paper_doi 10.1107/S0108270195016490
_journal_volume 52
_journal_year 1996
_chemical_formula_sum 'C19 H13 Cl O'
_chemical_formula_weight 292.77
_space_group_IT_number 14
_symmetry_cell_setting monoclinic
_symmetry_space_group_name_Hall '-P 2ybc'
_symmetry_space_group_name_H-M 'P 1 21/c 1'
_atom_type_scat_source IntTabIV
_cell_angle_alpha 90
_cell_angle_beta 113.59(1)
_cell_angle_gamma 90
_cell_formula_units_Z 4
_cell_length_a 10.710(1)
_cell_length_b 16.485(2)
_cell_length_c 9.124(1)
_cell_measurement_reflns_used 21
_cell_measurement_temperature 293
_cell_measurement_theta_max 22
_cell_measurement_theta_min 10
_cell_volume 1476.3(3)
_computing_cell_refinement 'SDP (Frenz, 1978)'
_computing_data_collection 'CAD-4 Software (Enraf-Nonius, 1989)'
_computing_data_reduction SDP
_computing_molecular_graphics
;ORTEPII (Johnson, 1976), PLUTO (Motherwell & Clegg, 1978) and PARST
(Nardelli, 1983)
;
_computing_structure_refinement 'SHELX76 (Sheldrick, 1976)'
_computing_structure_solution 'SHELXS86 (Sheldrick, 1985)'
_diffrn_measurement_device 'Enraf-Nonius CAD-4'
_diffrn_measurement_method \w/2\q
_diffrn_radiation_type CuK\a
_diffrn_radiation_wavelength 1.5418
_diffrn_reflns_av_R_equivalents 0.017
_diffrn_reflns_limit_h_max 13
_diffrn_reflns_limit_h_min -13
_diffrn_reflns_limit_k_max 20
_diffrn_reflns_limit_k_min 0
_diffrn_reflns_limit_l_max 11
_diffrn_reflns_limit_l_min 0
_diffrn_reflns_number 2777
_diffrn_reflns_theta_max 70
_diffrn_standards_decay_% <1
_diffrn_standards_interval_count 100
_diffrn_standards_number 3
_exptl_absorpt_coefficient_mu 2.3
_exptl_absorpt_correction_T_max 0.998
_exptl_absorpt_correction_T_min 0.845
_exptl_absorpt_correction_type 'empirical via \y scans (North, Phillips & Mathews, 1968)'
_exptl_crystal_colour colourless
_exptl_crystal_density_diffrn 1.32
_exptl_crystal_density_meas 1.31
_exptl_crystal_density_method 'flotation in benzene-bromoform'
_exptl_crystal_description 'transparent plate'
_exptl_crystal_size_max 0.22
_exptl_crystal_size_mid 0.20
_exptl_crystal_size_min 0.15
_refine_diff_density_max 0.24
_refine_diff_density_min -0.38
_refine_ls_extinction_method none
_refine_ls_goodness_of_fit_obs 1.30
_refine_ls_hydrogen_treatment refall
_refine_ls_number_parameters 242
_refine_ls_number_reflns 2507
_refine_ls_R_factor_obs 0.055
_refine_ls_shift/esd_max 0.01
_refine_ls_structure_factor_coef F
_refine_ls_weighting_details 'w = 1/[\s^2^(F~o~)+0.0063F~o~^2^]'
_refine_ls_weighting_scheme calc
_refine_ls_wR_factor_obs 0.076
_reflns_number_observed 2507
_reflns_number_total 2705
_reflns_observed_criterion F>=6\s(F)
_cod_data_source_file ab1316.cif
_cod_data_source_block ab1316a
_cod_depositor_comments
;
The following automatic conversions were performed:

'_refine_ls_weighting_scheme' value '1/[\s^2^(F~o~)+0.0063F~o~^2^]'
was changed to 'calc'. New tag '_refine_ls_weighting_details' was
created. The value of the new tag was set to 'w =
1/[\s^2^(F~o~)+0.0063F~o~^2^]'.

Automatic conversion script
Id: cif_fix_values 3143 2015-03-26 13:38:13Z robertas 
;
_cod_original_sg_symbol_H-M 'P 21/c'
_cod_database_code 2005440

loop_
_symmetry_equiv_pos_as_xyz
x,y,z
x,1/2-y,1/2+z
-x,-y,-z
-x,1/2+y,1/2-z

loop_
_atom_site_label
_atom_site_fract_x
_atom_site_fract_y
_atom_site_fract_z
_atom_site_U_iso_or_equiv
C1 .7177(2) .7766(1) -.04320(2) 0.0400(6)
C2 .6470(2) .8234(1) .02310(2) 0.0420(6)
C3 .7042(2) .8986(1) .09600(2) 0.0633(7)
C4 .8295(2) .9222(1) .10750(2) 0.0484(6)
C5 .9062(2) .8731(1) .04880(2) 0.0422(6)
C6 1.0382(2) .8944(1) .05890(3) 0.0544(7)
C7 1.1075(2) .8465(1) -.00530(3) 0.0602(8)
C8 1.0475(2) .7761(1) -.08800(3) 0.0588(8)
C9 .9209(2) .7520(1) -.10180(2) 0.0492(7)
C10 .8471(2) .8002(1) -.03440(2) 0.0401(6)
C11 .5179(2) .7959(1) .03280(2) 0.0442(6)
C12 .4610(2) .7161(1) -.03500(2) 0.0504(7)
C13 .3834(2) .6750(1) .01930(2) 0.0446(6)
C14 .3286(2) .5931(1) -.03040(2) 0.0436(6)
C15 .3618(2) .5473(1) -.13910(2) 0.0501(7)
C16 .3114(2) .4704(1) -.18420(3) 0.0582(8)
C17 .2238(3) .4362(1) -.12390(3) 0.0630(8)
C18 .1893(2) .4797(1) -.01510(3) 0.0610(8)
C19 .2426(2) .5558(1) .03080(2) 0.0518(7)
O20 .4658(2) .8365(1) .10530(2) 0.0638(7)
Cl .1966(1) .6067(1) .17020(1) 0.0808(3)
H1 .684(2) .726(1) -.098(2) .037(5)
H3 .657(3) .929(2) .145(4) .088(9)
H4 .870(2) .970(1) .162(3) .055(6)
H6 1.078(3) .941(2) .125(4) .071(8)
H7 1.197(3) .863(2) .001(4) .071(7)
H8 1.102(3) .736(2) -.116(4) .086(9)
H9 .887(2) .701(2) -.163(3) .053(6)
H12 .478(3) .700(2) -.117(4) .083(9)
H13 .362(2) .701(1) .102(2) .044(5)
H15 .418(3) .572(2) -.180(3) .060(6)
H16 .330(3) .445(2) -.270(4) .075(8)
H17 .189(3) .380(2) -.155(3) .066(7)
H18 .130(3) .455(2) .032(4) .086(9)

loop_
_geom_angle_atom_site_label_1
_geom_angle_atom_site_label_2
_geom_angle_atom_site_label_3
_geom_angle
_geom_angle_publ_flag
C2 C1 C10 121.3(2) yes
C1 C2 C11 122.7(2) yes
C1 C2 C3 118.9(2) yes
C3 C2 C11 118.2(2) yes
C2 C3 C4 120.8(2) yes
C3 C4 C5 121.0(2) yes
C4 C5 C10 119.1(2) yes
C4 C5 C6 123.4(2) yes
C6 C5 C10 117.4(2) yes
C5 C6 C7 121.7(2) yes
C6 C7 C8 120.1(2) yes
C7 C8 C9 121.1(2) yes
C8 C9 C10 119.9(2) yes
C5 C10 C9 119.7(2) yes
C1 C10 C9 121.6(2) yes
C1 C10 C5 118.6(2) yes
C2 C11 O20 120.1(2) yes
C2 C11 C12 118.9(2) yes
C12 C11 O20 120.9(2) yes
C11 C12 C13 121.2(2) yes
C12 C13 C14 126.3(2) yes
C13 C14 C19 121.8(2) yes
C13 C14 C15 122.0(2) yes
C15 C14 C19 116.1(2) yes
C14 C15 C16 121.9(2) yes
C15 C16 C17 120.3(2) yes
C16 C17 C18 119.4(2) yes
C17 C18 C19 119.5(2) yes
C14 C19 C18 122.7(2) yes
C18 C19 Cl 117.1(2) yes
C14 C19 Cl 120.10(10) yes
C10 C1 H1 115.0(10) no
C2 C1 H1 124.0(10) no
C2 C3 H3 119(2) no
C4 C3 H3 120(2) no
C3 C4 H4 121(2) no
C5 C4 H4 118(2) no
C5 C6 H6 114(2) no
C7 C6 H6 123(2) no
C8 C7 H7 119(2) no
C7 C8 H8 120(2) no
C9 C8 H8 117(2) no
C8 C9 H9 115.0(10) no
C10 C9 H9 125.0(10) no
C11 C12 H12 116(2) no
C13 C12 H12 123(2) no
C12 C13 H13 116.0(10) no
C14 C13 H13 117.0(10) no
C14 C15 H15 116(2) no
C16 C15 H15 122(2) no
C15 C16 H16 117(2) no
C17 C16 H16 122(2) no
C16 C17 H17 120(2) no
C18 C17 H17 120(2) no
C17 C18 H18 120(2) no
C19 C18 H18 120(2) no

loop_
_geom_bond_atom_site_label_1
_geom_bond_atom_site_label_2
_geom_bond_distance
_geom_bond_publ_flag
C1 C2 1.379(3) yes
C1 C10 1.410(3) yes
C2 C3 1.424(2) yes
C2 C11 1.491(3) yes
C3 C4 1.360(3) yes
C4 C5 1.403(3) yes
C5 C6 1.423(3) yes
C5 C10 1.427(2) yes
C6 C7 1.366(4) yes
C7 C8 1.393(2) yes
C8 C9 1.369(3) yes
C9 C10 1.422(3) yes
C11 C12 1.477(2) yes
C11 O20 1.222(3) yes
C12 C13 1.313(3) yes
C13 C14 1.470(2) yes
C14 C15 1.401(3) yes
C14 C19 1.396(3) yes
C15 C16 1.375(2) yes
C16 C17 1.383(4) yes
C17 C18 1.389(4) yes
C18 C19 1.372(2) yes
C19 Cl 1.751(2) yes
C1 H1 0.97(2) no
C3 H3 0.94(4) no
C4 H4 0.94(2) no
C6 H6 0.96(3) no
C7 H7 0.97(3) no
C8 H8 0.98(4) no
C9 H9 1.00(2) no
C12 H12 0.88(4) no
C13 H13 0.98(2) no
C15 H15 0.92(3) no
C16 H16 0.97(4) no
C17 H17 1.00(3) no
C18 H18 0.98(4) no

loop_
_geom_torsion_atom_site_label_1
_geom_torsion_atom_site_label_2
_geom_torsion_atom_site_label_3
_geom_torsion_atom_site_label_4
_geom_torsion
_geom_torsion_publ_flag
O20 C11 C12 C13 -21.4(3) yes
C2 C11 C12 C13 153.6(2) yes
C11 C12 C13 C14 -175.6(2) yes
